data_7156859
loop_
_publ_author_name
'Jang, Won Jun'
'Kang, Byung-Nam'
'Lee, Ji Hun'
'Choi, Yoon Mi'
'Kim, Chong-Hyeak'
'Yun, Jaesook'

_publ_section_title
;
 NHC-copper-thiophene-2-carboxylate complex for the hydroboration of
 terminal alkynes.
;
_journal_issue 21
_journal_name_full 'Organic &amp; biomolecular chemistry'
_journal_page_first 5249
_journal_page_last 5252
_journal_paper_doi 10.1039/c9ob00839j
_journal_volume 17
_journal_year 2019
_chemical_formula_sum 'C64 H82 Cu2 N4 O4 S2'
_chemical_formula_weight 1162.54
_space_group_IT_number 14
_space_group_name_Hall '-P 2yn'
_space_group_name_H-M_alt 'P 1 21/n 1'
_symmetry_cell_setting monoclinic
_symmetry_space_group_name_Hall '-P 2yn'
_symmetry_space_group_name_H-M 'P 1 21/n 1'
_atom_sites_solution_hydrogens geom
_atom_sites_solution_primary direct
_atom_sites_solution_secondary difmap
_audit_creation_method SHELXL-97
_audit_update_record
;
2019-04-08 deposited with the CCDC.    2019-05-08 downloaded from the CCDC.
;
_cell_angle_alpha 90.00
_cell_angle_beta 104.1270(10)
_cell_angle_gamma 90.00
_cell_formula_units_Z 4
_cell_length_a 22.6003(4)
_cell_length_b 12.4998(2)
_cell_length_c 22.7021(4)
_cell_measurement_reflns_used 9483
_cell_measurement_temperature 100(1)
_cell_measurement_theta_max 27.43
_cell_measurement_theta_min 2.47
_cell_volume 6219.37(19)
_computing_cell_refinement 'Bruker SAINT'
_computing_data_collection 'Bruker APEX2'
_computing_data_reduction 'Bruker SAINT'
_computing_molecular_graphics 'Bruker SHELXTL'
_computing_publication_material 'Bruker SHELXTL'
_computing_structure_refinement 'SHELXL-97 (Sheldrick, 2008)'
_computing_structure_solution 'SHELXS-97 (Sheldrick, 2008)'
_diffrn_ambient_temperature 100(1)
_diffrn_measured_fraction_theta_full 0.994
_diffrn_measured_fraction_theta_max 0.994
_diffrn_measurement_device_type 'Bruker APEX-II CCD'
_diffrn_measurement_method '\f and \w scans'
_diffrn_radiation_monochromator graphite
_diffrn_radiation_source 'fine-focus sealed tube'
_diffrn_radiation_type MoK\a
_diffrn_radiation_wavelength 0.71073
_diffrn_reflns_av_R_equivalents 0.0000
_diffrn_reflns_av_sigmaI/netI 0.0144
_diffrn_reflns_limit_h_max 30
_diffrn_reflns_limit_h_min -31
_diffrn_reflns_limit_k_max 17
_diffrn_reflns_limit_k_min 0
_diffrn_reflns_limit_l_max 31
_diffrn_reflns_limit_l_min 0
_diffrn_reflns_number 17550
_diffrn_reflns_theta_full 29.70
_diffrn_reflns_theta_max 29.70
_diffrn_reflns_theta_min 1.14
_exptl_absorpt_coefficient_mu 0.799
_exptl_absorpt_correction_T_max 0.9244
_exptl_absorpt_correction_T_min 0.8566
_exptl_absorpt_correction_type multi-scan
_exptl_absorpt_process_details 'Bruker SADABS'
_exptl_crystal_colour silver
_exptl_crystal_density_diffrn 1.242
_exptl_crystal_density_meas ?
_exptl_crystal_density_method 'not measured'
_exptl_crystal_description block
_exptl_crystal_F_000 2464
_exptl_crystal_size_max 0.20
_exptl_crystal_size_mid 0.20
_exptl_crystal_size_min 0.10
_refine_diff_density_max 0.486
_refine_diff_density_min -0.292
_refine_diff_density_rms 0.044
_refine_ls_extinction_method none
_refine_ls_goodness_of_fit_ref 1.052
_refine_ls_hydrogen_treatment refxyz
_refine_ls_matrix_type full
_refine_ls_number_parameters 758
_refine_ls_number_reflns 17550
_refine_ls_number_restraints 19
_refine_ls_restrained_S_all 1.059
_refine_ls_R_factor_all 0.0596
_refine_ls_R_factor_gt 0.0403
_refine_ls_shift/su_max 0.001
_refine_ls_shift/su_mean 0.000
_refine_ls_structure_factor_coef Fsqd
_refine_ls_weighting_details 'calc w=1/[\s^2^(Fo^2^)+(0.0666P)^2^+1.1710P] where P=(Fo^2^+2Fc^2^)/3'
_refine_ls_weighting_scheme calc
_refine_ls_wR_factor_gt 0.1129
_refine_ls_wR_factor_ref 0.1251
_reflns_number_gt 12914
_reflns_number_total 17550
_reflns_threshold_expression >2sigma(I)
_cod_data_source_file c9ob00839j2.cif
_cod_data_source_block 20190212lt_0m
_cod_depositor_comments
;
The following automatic conversions were performed:

'_symmetry_cell_setting' value 'Monoclinic' changed to 'monoclinic'
according to
/home/data/users/saulius/crontab/automatic-downloads/rss-feeds/RSC/lib/dictionaries/cif_core.dic
dictionary named 'cif_core.dic' version 2.4.2 from 2011-04-26.

'_exptl_crystal_density_meas' value 'none' was changed to '?' - the
value is perceived as not measured.

Automatic conversion script
Id: cif_fix_values 4973 2017-02-22 13:04:09Z antanas 

 Adding full bibliography for 7156859.cif.
;
_cod_original_cell_volume 6219.37(18)
_cod_original_sg_symbol_H-M P2(1)/n
_cod_database_code 7156859

loop_
_symmetry_equiv_pos_as_xyz
'x, y, z'
'-x+1/2, y+1/2, -z+1/2'
'-x, -y, -z'
'x-1/2, -y-1/2, z-1/2'

loop_
_atom_site_label
_atom_site_type_symbol
_atom_site_fract_x
_atom_site_fract_y
_atom_site_fract_z
_atom_site_U_iso_or_equiv
_atom_site_adp_type
_atom_site_occupancy
_atom_site_symmetry_multiplicity
_atom_site_calc_flag
_atom_site_refinement_flags
_atom_site_disorder_assembly
_atom_site_disorder_group
S1A S 0.90385(8) 0.13103(17) 0.08627(8) 0.0755(5) Uani 0.538(3) 1 d PD A 1
C3A C 0.8652(6) 0.1909(10) 0.0243(4) 0.072(2) Uani 0.538(3) 1 d PD A 1
H3AA H 0.8800 0.1875 -0.0114 0.086 Uiso 0.538(3) 1 calc PR A 1
C4A C 0.8129(5) 0.2449(13) 0.0228(6) 0.081(3) Uani 0.538(3) 1 d PDU A 1
H4AA H 0.7880 0.2760 -0.0130 0.097 Uiso 0.538(3) 1 calc PR A 1
C5A C 0.8020(7) 0.2489(17) 0.0697(9) 0.296(15) Uani 0.538(3) 1 d PDU A 1
H5A H 0.7683 0.2866 0.0778 0.356 Uiso 0.538(3) 1 calc PR A 1
C5B C 0.8991(9) 0.1219(13) 0.0885(7) 0.220(13) Uani 0.462(3) 1 d PD A 2
H5B H 0.9321 0.0740 0.1030 0.264 Uiso 0.462(3) 1 calc PR A 2
C4B C 0.8759(10) 0.1638(13) 0.0245(8) 0.105(6) Uani 0.462(3) 1 d PD A 2
H4B H 0.8911 0.1501 -0.0103 0.126 Uiso 0.462(3) 1 calc PR A 2
C3B C 0.8295(8) 0.2239(15) 0.0291(8) 0.105(6) Uani 0.462(3) 1 d PD A 2
H3BA H 0.8097 0.2607 -0.0070 0.126 Uiso 0.462(3) 1 calc PR A 2
S1B S 0.80037(10) 0.24505(15) 0.08790(8) 0.0775(5) Uani 0.462(3) 1 d PD A 2
S2A S 0.39995(18) 0.1783(4) 0.07418(17) 0.0862(11) Uani 0.538(3) 1 d PD A 3
C35A C 0.4601(5) 0.1098(15) 0.1064(8) 0.069(3) Uani 0.538(3) 1 d PD A 3
H35A H 0.4930 0.0952 0.0883 0.083 Uiso 0.538(3) 1 calc PR A 3
C36A C 0.4574(9) 0.078(2) 0.1598(12) 0.087(5) Uani 0.538(3) 1 d PD A 3
H36A H 0.4892 0.0392 0.1866 0.105 Uiso 0.538(3) 1 calc PR A 3
C37A C 0.4061(7) 0.1038(12) 0.1729(6) 0.123(6) Uani 0.538(3) 1 d PD A 3
H37A H 0.3958 0.0810 0.2091 0.147 Uiso 0.538(3) 1 calc PR A 3
C37B C 0.3981(5) 0.1880(12) 0.0690(4) 0.051(3) Uani 0.462(3) 1 d PD A 4
H37B H 0.3851 0.2290 0.0329 0.061 Uiso 0.462(3) 1 calc PR A 4
C36B C 0.4542(8) 0.116(2) 0.0934(11) 0.100(6) Uani 0.462(3) 1 d PD A 4
H36B H 0.4805 0.1004 0.0676 0.121 Uiso 0.462(3) 1 calc PR A 4
C35B C 0.4690(11) 0.069(2) 0.1579(14) 0.081(4) Uani 0.462(3) 1 d PD A 4
H35B H 0.5044 0.0299 0.1769 0.097 Uiso 0.462(3) 1 calc PR A 4
S2B S 0.40903(11) 0.1025(3) 0.18969(17) 0.0727(6) Uani 0.462(3) 1 d PD A 4
C2 C 0.85670(10) 0.17509(17) 0.12574(9) 0.0605(5) Uani 1 1 d D . .
C34 C 0.36776(8) 0.16767(15) 0.12969(9) 0.0535(4) Uani 1 1 d D . .
Cu1 Cu 0.816583(9) 0.139647(18) 0.290626(9) 0.04962(7) Uani 1 1 d . A .
Cu2 Cu 0.210093(9) 0.235509(17) 0.181883(9) 0.04801(7) Uani 1 1 d . A .
O1 O 0.82269(8) 0.17621(14) 0.21222(6) 0.0773(4) Uani 1 1 d . . .
O2 O 0.91167(9) 0.10502(18) 0.21888(8) 0.0949(5) Uani 1 1 d U . .
O3 O 0.28814(6) 0.19802(12) 0.17540(7) 0.0655(3) Uani 1 1 d . . .
O4 O 0.28003(8) 0.26471(13) 0.08358(7) 0.0744(4) Uani 1 1 d . . .
N1 N 0.76614(6) 0.12945(10) 0.39710(5) 0.0392(3) Uani 1 1 d . A .
N2 N 0.85189(5) 0.04653(11) 0.40682(5) 0.0412(3) Uani 1 1 d . A .
N3 N 0.08986(6) 0.31829(11) 0.14753(6) 0.0461(3) Uani 1 1 d . A .
N4 N 0.10346(6) 0.23361(10) 0.23285(6) 0.0405(3) Uani 1 1 d . A .
C1 C 0.86479(9) 0.14985(16) 0.19321(9) 0.0600(5) Uani 1 1 d U A .
C6 C 0.80933(6) 0.10411(12) 0.36857(6) 0.0375(3) Uani 1 1 d . . .
C7 C 0.77777(7) 0.08491(14) 0.45935(7) 0.0470(3) Uani 1 1 d . . .
H7A H 0.7472 0.0298 0.4624 0.056 Uiso 1 1 calc R A .
H7B H 0.7775 0.1417 0.4897 0.056 Uiso 1 1 calc R . .
C8 C 0.84110(7) 0.03628(15) 0.46779(7) 0.0476(3) Uani 1 1 d . A .
H8A H 0.8719 0.0766 0.4982 0.057 Uiso 1 1 calc R . .
H8B H 0.8416 -0.0396 0.4804 0.057 Uiso 1 1 calc R . .
C9 C 0.71352(7) 0.19467(14) 0.37300(7) 0.0444(3) Uani 1 1 d . . .
C10 C 0.65965(8) 0.14614(16) 0.34042(8) 0.0532(4) Uani 1 1 d . A .
C11 C 0.60929(9) 0.2121(2) 0.31889(10) 0.0734(6) Uani 1 1 d . . .
H11A H 0.5720 0.1816 0.2966 0.088 Uiso 1 1 calc R A .
C12 C 0.61259(12) 0.3193(3) 0.32921(12) 0.0885(8) Uani 1 1 d . A .
H12A H 0.5777 0.3627 0.3138 0.106 Uiso 1 1 calc R . .
C13 C 0.66579(12) 0.36577(19) 0.36167(11) 0.0793(7) Uani 1 1 d . . .
H13A H 0.6670 0.4408 0.3685 0.095 Uiso 1 1 calc R A .
C14 C 0.71788(9) 0.30466(15) 0.38466(8) 0.0559(4) Uani 1 1 d . A .
C15 C 0.65588(9) 0.02754(17) 0.32537(9) 0.0621(5) Uani 1 1 d . . .
H15A H 0.6892 -0.0094 0.3557 0.075 Uiso 1 1 calc R A .
C16 C 0.66660(12) 0.0081(2) 0.26275(13) 0.0853(7) Uani 1 1 d . A .
H16A H 0.7053 0.0411 0.2603 0.128 Uiso 1 1 calc R . .
H16B H 0.6331 0.0396 0.2319 0.128 Uiso 1 1 calc R . .
H16C H 0.6683 -0.0691 0.2557 0.128 Uiso 1 1 calc R . .
C17 C 0.59549(11) -0.0243(2) 0.32833(12) 0.0875(8) Uani 1 1 d . A .
H17A H 0.5884 -0.0131 0.3688 0.131 Uiso 1 1 calc R . .
H17B H 0.5972 -0.1012 0.3205 0.131 Uiso 1 1 calc R . .
H17C H 0.5622 0.0080 0.2976 0.131 Uiso 1 1 calc R . .
C18 C 0.77671(11) 0.35721(15) 0.41826(10) 0.0662(5) Uani 1 1 d . . .
H18A H 0.8037 0.3000 0.4412 0.079 Uiso 1 1 calc R A .
C19 C 0.80951(17) 0.4062(3) 0.37276(15) 0.1055(10) Uani 1 1 d . A .
H19A H 0.8146 0.3515 0.3435 0.158 Uiso 1 1 calc R . .
H19B H 0.8497 0.4328 0.3946 0.158 Uiso 1 1 calc R . .
H19C H 0.7852 0.4656 0.3512 0.158 Uiso 1 1 calc R . .
C20 C 0.76867(16) 0.4417(2) 0.46375(13) 0.0982(9) Uani 1 1 d . A .
H20A H 0.7481 0.4100 0.4929 0.147 Uiso 1 1 calc R . .
H20B H 0.7439 0.5006 0.4423 0.147 Uiso 1 1 calc R . .
H20C H 0.8087 0.4689 0.4854 0.147 Uiso 1 1 calc R . .
C21 C 0.90451(7) 0.00132(14) 0.39080(7) 0.0447(3) Uani 1 1 d . . .
C22 C 0.95656(7) 0.06474(16) 0.39613(8) 0.0530(4) Uani 1 1 d . A .
C23 C 1.00649(9) 0.0184(2) 0.37979(10) 0.0681(5) Uani 1 1 d . . .
H23A H 1.0427 0.0590 0.3830 0.082 Uiso 1 1 calc R A .
C24 C 1.00384(10) -0.0849(2) 0.35913(11) 0.0749(6) Uani 1 1 d . A .
H24A H 1.0383 -0.1149 0.3482 0.090 Uiso 1 1 calc R . .
C25 C 0.95268(10) -0.14527(18) 0.35405(10) 0.0676(5) Uani 1 1 d . . .
H25A H 0.9519 -0.2165 0.3393 0.081 Uiso 1 1 calc R A .
C26 C 0.90133(8) -0.10387(15) 0.37017(8) 0.0527(4) Uani 1 1 d . A .
C27 C 0.95972(9) 0.17949(17) 0.41709(10) 0.0638(5) Uani 1 1 d . . .
H27A H 0.9197 0.1978 0.4260 0.077 Uiso 1 1 calc R A .
C28 C 0.96911(14) 0.2548(2) 0.36696(13) 0.0880(8) Uani 1 1 d . A .
H28A H 0.9366 0.2432 0.3301 0.132 Uiso 1 1 calc R . .
H28B H 1.0088 0.2402 0.3584 0.132 Uiso 1 1 calc R . .
H28C H 0.9679 0.3291 0.3803 0.132 Uiso 1 1 calc R . .
C29 C 1.00933(14) 0.1945(3) 0.47542(12) 0.0926(8) Uani 1 1 d . A .
H29A H 1.0019 0.1459 0.5067 0.139 Uiso 1 1 calc R . .
H29B H 1.0088 0.2686 0.4894 0.139 Uiso 1 1 calc R . .
H29C H 1.0492 0.1788 0.4677 0.139 Uiso 1 1 calc R . .
C30 C 0.84362(9) -0.17004(16) 0.36188(10) 0.0626(5) Uani 1 1 d . . .
H30A H 0.8169 -0.1340 0.3850 0.075 Uiso 1 1 calc R A .
C31 C 0.80920(13) -0.1720(3) 0.29537(13) 0.0931(8) Uani 1 1 d . A .
H31A H 0.8017 -0.0986 0.2803 0.140 Uiso 1 1 calc R . .
H31B H 0.7702 -0.2090 0.2912 0.140 Uiso 1 1 calc R . .
H31C H 0.8336 -0.2099 0.2717 0.140 Uiso 1 1 calc R . .
C32 C 0.85587(15) -0.2829(2) 0.38683(17) 0.1031(9) Uani 1 1 d . A .
H32A H 0.8779 -0.2796 0.4297 0.155 Uiso 1 1 calc R . .
H32B H 0.8806 -0.3215 0.3638 0.155 Uiso 1 1 calc R . .
H32C H 0.8170 -0.3204 0.3831 0.155 Uiso 1 1 calc R . .
C33 C 0.30641(8) 0.21510(14) 0.12849(8) 0.0519(4) Uani 1 1 d . A .
C38 C 0.13074(7) 0.26452(12) 0.18937(7) 0.0405(3) Uani 1 1 d . . .
C39 C 0.03000(8) 0.32737(16) 0.16135(8) 0.0541(4) Uani 1 1 d . . .
H39A H -0.0026 0.2970 0.1282 0.065 Uiso 1 1 calc R A .
H39B H 0.0201 0.4029 0.1680 0.065 Uiso 1 1 calc R . .
C40 C 0.03802(8) 0.26234(15) 0.21921(8) 0.0512(4) Uani 1 1 d . A .
H40A H 0.0286 0.3055 0.2523 0.061 Uiso 1 1 calc R . .
H40B H 0.0119 0.1978 0.2125 0.061 Uiso 1 1 calc R . .
C41 C 0.10277(8) 0.37146(15) 0.09597(8) 0.0512(4) Uani 1 1 d . . .
C42 C 0.09640(10) 0.3143(2) 0.04160(9) 0.0676(5) Uani 1 1 d . A .
C43 C 0.11011(14) 0.3685(3) -0.00732(11) 0.0897(8) Uani 1 1 d . . .
H43A H 0.1067 0.3322 -0.0448 0.108 Uiso 1 1 calc R A .
C44 C 0.12839(14) 0.4735(3) -0.00191(11) 0.0940(8) Uani 1 1 d . A .
H44A H 0.1383 0.5088 -0.0353 0.113 Uiso 1 1 calc R . .
C45 C 0.13247(13) 0.5277(2) 0.05113(11) 0.0849(7) Uani 1 1 d . . .
H45A H 0.1440 0.6009 0.0535 0.102 Uiso 1 1 calc R A .
C46 C 0.12017(9) 0.47850(16) 0.10164(9) 0.0605(4) Uani 1 1 d . A .
C47 C 0.07667(14) 0.1986(2) 0.03526(11) 0.0875(7) Uani 1 1 d . . .
H47A H 0.0628 0.1786 0.0724 0.105 Uiso 1 1 calc R A .
C48 C 0.1299(2) 0.1260(3) 0.0320(2) 0.1315(14) Uani 1 1 d . A .
H48A H 0.1161 0.0514 0.0281 0.197 Uiso 1 1 calc R . .
H48B H 0.1625 0.1342 0.0691 0.197 Uiso 1 1 calc R . .
H48C H 0.1453 0.1456 -0.0033 0.197 Uiso 1 1 calc R . .
C49 C 0.02354(18) 0.1805(4) -0.01947(18) 0.1263(12) Uani 1 1 d . A .
H49A H -0.0107 0.2263 -0.0163 0.189 Uiso 1 1 calc R . .
H49B H 0.0109 0.1053 -0.0207 0.189 Uiso 1 1 calc R . .
H49C H 0.0361 0.1981 -0.0567 0.189 Uiso 1 1 calc R . .
C50 C 0.12619(11) 0.54095(17) 0.15980(10) 0.0708(5) Uani 1 1 d . . .
H50A H 0.1118 0.4932 0.1888 0.085 Uiso 1 1 calc R A .
C51 C 0.19275(18) 0.5650(4) 0.18771(18) 0.158(2) Uani 1 1 d . A .
H51A H 0.2162 0.4983 0.1926 0.237 Uiso 1 1 calc R . .
H51B H 0.1969 0.5987 0.2275 0.237 Uiso 1 1 calc R . .
H51C H 0.2082 0.6137 0.1611 0.237 Uiso 1 1 calc R . .
C52 C 0.0853(3) 0.6388(3) 0.1500(2) 0.156(2) Uani 1 1 d . A .
H52A H 0.0432 0.6172 0.1315 0.233 Uiso 1 1 calc R . .
H52B H 0.0991 0.6892 0.1231 0.233 Uiso 1 1 calc R . .
H52C H 0.0871 0.6734 0.1892 0.233 Uiso 1 1 calc R . .
C53 C 0.12875(7) 0.15992(12) 0.28103(7) 0.0418(3) Uani 1 1 d . . .
C54 C 0.12632(7) 0.05040(13) 0.26817(8) 0.0472(3) Uani 1 1 d . A .
C55 C 0.15074(9) -0.01883(15) 0.31600(10) 0.0593(4) Uani 1 1 d . . .
H55A H 0.1506 -0.0936 0.3086 0.071 Uiso 1 1 calc R A .
C56 C 0.17519(10) 0.01906(17) 0.37392(9) 0.0646(5) Uani 1 1 d . A .
H56A H 0.1919 -0.0296 0.4058 0.077 Uiso 1 1 calc R . .
C57 C 0.17545(9) 0.12703(16) 0.38556(9) 0.0596(4) Uani 1 1 d . . .
H57A H 0.1917 0.1521 0.4258 0.071 Uiso 1 1 calc R A .
C58 C 0.15240(7) 0.20037(14) 0.33952(7) 0.0469(3) Uani 1 1 d . A .
C59 C 0.09913(9) 0.00619(15) 0.20544(9) 0.0562(4) Uani 1 1 d . . .
H59A H 0.0841 0.0681 0.1779 0.067 Uiso 1 1 calc R A .
C60 C 0.04455(11) -0.0660(2) 0.20518(12) 0.0809(7) Uani 1 1 d . A .
H60A H 0.0144 -0.0264 0.2212 0.121 Uiso 1 1 calc R . .
H60B H 0.0582 -0.1289 0.2307 0.121 Uiso 1 1 calc R . .
H60C H 0.0260 -0.0891 0.1635 0.121 Uiso 1 1 calc R . .
C61 C 0.14696(12) -0.0523(2) 0.18056(13) 0.0847(7) Uani 1 1 d . A .
H61A H 0.1814 -0.0042 0.1811 0.127 Uiso 1 1 calc R . .
H61B H 0.1289 -0.0751 0.1387 0.127 Uiso 1 1 calc R . .
H61C H 0.1614 -0.1151 0.2058 0.127 Uiso 1 1 calc R . .
C62 C 0.15570(9) 0.32026(15) 0.35189(8) 0.0552(4) Uani 1 1 d . . .
H62A H 0.1221 0.3548 0.3208 0.066 Uiso 1 1 calc R A .
C63 C 0.14718(12) 0.35100(19) 0.41390(11) 0.0759(6) Uani 1 1 d . A .
H63A H 0.1084 0.3220 0.4189 0.114 Uiso 1 1 calc R . .
H63B H 0.1468 0.4291 0.4174 0.114 Uiso 1 1 calc R . .
H63C H 0.1809 0.3218 0.4455 0.114 Uiso 1 1 calc R . .
C64 C 0.21572(12) 0.3646(2) 0.34349(14) 0.0848(7) Uani 1 1 d . A .
H64A H 0.2206 0.3451 0.3031 0.127 Uiso 1 1 calc R . .
H64B H 0.2496 0.3347 0.3746 0.127 Uiso 1 1 calc R . .
H64C H 0.2157 0.4427 0.3473 0.127 Uiso 1 1 calc R . .

loop_
_atom_site_aniso_label
_atom_site_aniso_U_11
_atom_site_aniso_U_22
_atom_site_aniso_U_33
_atom_site_aniso_U_23
_atom_site_aniso_U_13
_atom_site_aniso_U_12
S1A 0.0906(9) 0.0862(10) 0.0594(8) -0.0033(7) 0.0368(7) -0.0074(8)
C3A 0.100(5) 0.074(7) 0.052(3) -0.005(3) 0.041(3) 0.008(5)
C4A 0.072(4) 0.105(6) 0.056(4) 0.047(3) -0.003(3) -0.018(4)
C5A 0.214(16) 0.46(3) 0.266(18) -0.23(2) 0.163(15) -0.184(18)
C5B 0.41(3) 0.160(12) 0.130(12) -0.047(8) 0.143(14) -0.182(16)
C4B 0.162(13) 0.068(7) 0.117(8) -0.027(5) 0.098(8) -0.011(6)
C3B 0.136(14) 0.105(10) 0.057(5) 0.030(6) -0.009(7) -0.007(9)
S1B 0.0945(11) 0.0863(10) 0.0549(8) 0.0191(7) 0.0245(7) -0.0018(8)
S2A 0.0766(17) 0.0896(16) 0.101(2) -0.0052(14) 0.0381(14) -0.0031(12)
C35A 0.040(3) 0.097(7) 0.079(5) -0.016(4) 0.029(3) -0.003(3)
C36A 0.045(6) 0.105(6) 0.109(8) 0.000(5) 0.015(5) 0.026(4)
C37A 0.155(11) 0.126(8) 0.115(10) -0.001(6) 0.087(8) 0.010(6)
C37B 0.032(3) 0.095(7) 0.033(3) 0.014(3) 0.024(2) -0.003(3)
C36B 0.101(10) 0.106(8) 0.110(12) 0.003(8) 0.058(9) -0.007(8)
C35B 0.049(8) 0.089(7) 0.109(8) -0.014(5) 0.028(7) 0.012(6)
S2B 0.0593(8) 0.0878(12) 0.0753(14) 0.0082(8) 0.0245(7) 0.0143(7)
C2 0.0711(12) 0.0619(11) 0.0523(10) -0.0021(8) 0.0229(9) -0.0163(9)
C34 0.0492(9) 0.0536(9) 0.0606(10) -0.0034(8) 0.0189(8) -0.0045(7)
Cu1 0.05299(12) 0.06164(13) 0.03814(11) 0.00813(8) 0.01866(8) 0.00687(9)
Cu2 0.04516(11) 0.05228(12) 0.05140(12) 0.00461(8) 0.02106(9) 0.00653(8)
O1 0.0980(11) 0.0935(11) 0.0459(7) 0.0227(7) 0.0284(7) 0.0185(9)
O2 0.0806(11) 0.1327(16) 0.0720(10) 0.0175(10) 0.0199(9) 0.0172(11)
O3 0.0506(7) 0.0767(9) 0.0752(9) 0.0122(7) 0.0270(6) 0.0158(6)
O4 0.0779(10) 0.0776(10) 0.0690(9) 0.0153(7) 0.0203(8) 0.0176(8)
N1 0.0412(6) 0.0456(6) 0.0329(6) 0.0028(5) 0.0131(5) 0.0052(5)
N2 0.0385(6) 0.0505(7) 0.0365(6) 0.0041(5) 0.0129(5) 0.0048(5)
N3 0.0494(7) 0.0514(7) 0.0420(7) 0.0067(6) 0.0199(6) 0.0096(6)
N4 0.0386(6) 0.0448(6) 0.0407(6) 0.0050(5) 0.0148(5) 0.0037(5)
C1 0.0598(11) 0.0567(10) 0.0588(11) 0.0081(8) 0.0054(9) -0.0059(8)
C6 0.0366(6) 0.0397(7) 0.0368(7) -0.0013(6) 0.0102(5) -0.0016(5)
C7 0.0498(8) 0.0580(9) 0.0366(7) 0.0063(7) 0.0169(6) 0.0063(7)
C8 0.0476(8) 0.0607(10) 0.0357(7) 0.0055(7) 0.0125(6) 0.0068(7)
C9 0.0435(7) 0.0555(9) 0.0368(7) 0.0041(6) 0.0149(6) 0.0110(7)
C10 0.0419(8) 0.0743(12) 0.0451(8) 0.0063(8) 0.0142(7) 0.0061(8)
C11 0.0451(10) 0.1048(18) 0.0671(12) 0.0076(12) 0.0077(9) 0.0180(11)
C12 0.0715(14) 0.112(2) 0.0770(15) 0.0084(14) 0.0089(12) 0.0484(14)
C13 0.0952(17) 0.0711(14) 0.0701(13) 0.0027(11) 0.0172(12) 0.0398(12)
C14 0.0676(11) 0.0559(10) 0.0447(8) 0.0024(7) 0.0144(8) 0.0174(8)
C15 0.0471(9) 0.0726(12) 0.0624(11) 0.0035(9) 0.0052(8) -0.0079(8)
C16 0.0814(15) 0.0900(17) 0.0945(17) -0.0235(14) 0.0406(13) -0.0189(13)
C17 0.0739(14) 0.117(2) 0.0704(14) 0.0056(13) 0.0146(11) -0.0361(14)
C18 0.0855(14) 0.0481(10) 0.0613(11) -0.0029(8) 0.0112(10) 0.0049(9)
C19 0.134(3) 0.0914(19) 0.099(2) -0.0122(16) 0.0435(19) -0.0342(18)
C20 0.135(2) 0.0767(16) 0.0777(16) -0.0241(13) 0.0167(16) 0.0077(16)
C21 0.0381(7) 0.0562(9) 0.0418(7) 0.0056(7) 0.0137(6) 0.0067(6)
C22 0.0417(8) 0.0651(10) 0.0542(9) 0.0091(8) 0.0157(7) 0.0012(7)
C23 0.0434(9) 0.0897(15) 0.0767(13) 0.0108(11) 0.0253(9) 0.0024(9)
C24 0.0574(11) 0.0963(17) 0.0816(14) 0.0113(12) 0.0374(10) 0.0228(11)
C25 0.0684(12) 0.0698(12) 0.0726(13) -0.0028(10) 0.0328(10) 0.0171(10)
C26 0.0510(9) 0.0583(10) 0.0514(9) 0.0004(8) 0.0175(7) 0.0074(8)
C27 0.0529(10) 0.0682(12) 0.0728(12) 0.0012(10) 0.0201(9) -0.0116(9)
C28 0.0936(18) 0.0802(16) 0.0862(17) 0.0150(13) 0.0143(14) -0.0252(13)
C29 0.0931(18) 0.112(2) 0.0698(14) -0.0052(14) 0.0143(13) -0.0274(16)
C30 0.0601(11) 0.0565(10) 0.0749(13) -0.0148(9) 0.0238(9) -0.0043(8)
C31 0.0802(16) 0.102(2) 0.0887(18) -0.0161(15) 0.0049(14) -0.0163(14)
C32 0.102(2) 0.0715(16) 0.137(3) 0.0084(16) 0.0304(19) -0.0132(15)
C33 0.0553(9) 0.0453(8) 0.0548(10) -0.0014(7) 0.0127(8) -0.0011(7)
C38 0.0454(7) 0.0392(7) 0.0398(7) -0.0014(6) 0.0158(6) 0.0018(6)
C39 0.0457(8) 0.0663(11) 0.0536(9) 0.0096(8) 0.0184(7) 0.0112(8)
C40 0.0435(8) 0.0632(10) 0.0514(9) 0.0071(8) 0.0203(7) 0.0083(7)
C41 0.0543(9) 0.0622(10) 0.0403(8) 0.0081(7) 0.0179(7) 0.0093(8)
C42 0.0765(13) 0.0849(14) 0.0465(10) -0.0022(9) 0.0250(9) 0.0017(11)
C43 0.1043(19) 0.125(2) 0.0472(11) -0.0001(12) 0.0325(12) -0.0064(16)
C44 0.1042(19) 0.128(2) 0.0578(13) 0.0249(14) 0.0345(13) -0.0126(17)
C45 0.1057(19) 0.0864(16) 0.0699(14) 0.0225(12) 0.0356(13) -0.0103(14)
C46 0.0686(11) 0.0647(11) 0.0534(10) 0.0132(8) 0.0250(9) 0.0034(9)
C47 0.122(2) 0.0878(16) 0.0594(13) -0.0163(12) 0.0347(13) -0.0047(15)
C48 0.149(3) 0.102(2) 0.133(3) -0.046(2) 0.015(2) 0.020(2)
C49 0.112(3) 0.149(3) 0.113(3) -0.030(2) 0.019(2) -0.032(2)
C50 0.0944(15) 0.0580(11) 0.0700(13) -0.0007(9) 0.0393(12) -0.0070(10)
C51 0.125(3) 0.250(5) 0.113(3) -0.085(3) 0.057(2) -0.096(3)
C52 0.269(6) 0.083(2) 0.139(3) 0.018(2) 0.097(4) 0.063(3)
C53 0.0393(7) 0.0453(8) 0.0436(8) 0.0058(6) 0.0153(6) 0.0000(6)
C54 0.0441(8) 0.0455(8) 0.0547(9) 0.0027(7) 0.0170(7) 0.0006(6)
C55 0.0629(11) 0.0454(9) 0.0721(12) 0.0114(8) 0.0216(9) 0.0035(8)
C56 0.0668(11) 0.0662(12) 0.0597(11) 0.0222(9) 0.0135(9) 0.0066(9)
C57 0.0623(11) 0.0690(12) 0.0452(9) 0.0092(8) 0.0089(8) -0.0048(9)
C58 0.0446(8) 0.0521(9) 0.0453(8) 0.0032(7) 0.0132(6) -0.0040(7)
C59 0.0608(10) 0.0499(9) 0.0604(10) -0.0087(8) 0.0195(8) 0.0003(8)
C60 0.0735(13) 0.0830(15) 0.0880(16) -0.0263(13) 0.0235(12) -0.0231(12)
C61 0.0886(16) 0.0830(15) 0.0945(17) -0.0249(13) 0.0454(14) 0.0004(13)
C62 0.0586(10) 0.0550(10) 0.0515(9) -0.0048(8) 0.0127(8) -0.0096(8)
C63 0.0869(15) 0.0749(14) 0.0712(13) -0.0186(11) 0.0295(12) -0.0104(11)
C64 0.0890(16) 0.0728(14) 0.1044(19) -0.0161(13) 0.0466(15) -0.0332(12)

loop_
_atom_type_symbol
_atom_type_description
_atom_type_scat_dispersion_real
_atom_type_scat_dispersion_imag
_atom_type_scat_source
C C 0.0033 0.0016 'International Tables Vol C Tables 4.2.6.8 and 6.1.1.4'
H H 0.0000 0.0000 'International Tables Vol C Tables 4.2.6.8 and 6.1.1.4'
N N 0.0061 0.0033 'International Tables Vol C Tables 4.2.6.8 and 6.1.1.4'
O O 0.0106 0.0060 'International Tables Vol C Tables 4.2.6.8 and 6.1.1.4'
S S 0.1246 0.1234 'International Tables Vol C Tables 4.2.6.8 and 6.1.1.4'
Cu Cu 0.3201 1.2651 'International Tables Vol C Tables 4.2.6.8 and 6.1.1.4'

loop_
_geom_angle_atom_site_label_1
_geom_angle_atom_site_label_2
_geom_angle_atom_site_label_3
_geom_angle
C3A S1A C2 92.0(4)
C4A C3A S1A 121.8(8)
C4A C3A H3AA 119.1
S1A C3A H3AA 119.1
C5A C4A C3A 112.3(13)
C5A C4A H4AA 123.8
C3A C4A H4AA 123.8
C4A C5A C2 111.6(13)
C4A C5A H5A 124.2
C2 C5A H5A 124.2
C4B C5B C2 104.9(13)
C4B C5B H5B 127.6
C2 C5B H5B 127.6
C3B C4B C5B 102.5(13)
C3B C4B H4B 128.7
C5B C4B H4B 128.7
C4B C3B S1B 129.8(12)
C4B C3B H3BA 115.1
S1B C3B H3BA 115.1
C2 S1B C3B 85.7(5)
C34 S2A C35A 95.3(5)
C36A C35A S2A 111.1(10)
C36A C35A H35A 124.4
S2A C35A H35A 124.4
C35A C36A C37A 112.5(15)
C35A C36A H36A 123.7
C37A C36A H36A 123.7
C36A C37A C34 114.7(14)
C36A C37A H37A 122.7
C34 C37A H37A 122.7
C36B C37B C34 94.6(9)
C36B C37B H37B 132.7
C34 C37B H37B 132.7
C35B C36B C37B 122.2(15)
C35B C36B H36B 118.9
C37B C36B H36B 118.9
C36B C35B S2B 107.2(15)
C36B C35B H35B 126.4
S2B C35B H35B 126.4
C34 S2B C35B 96.6(9)
C1 C2 C5B 120.8(7)
C1 C2 S1B 122.15(17)
C5B C2 S1B 116.7(7)
C1 C2 S1A 122.75(18)
C5B C2 S1A 5.6(6)
S1B C2 S1A 115.09(15)
C1 C2 C5A 135.1(5)
C5B C2 C5A 103.9(9)
S1B C2 C5A 12.9(5)
S1A C2 C5A 102.2(5)
C37A C34 C33 130.7(6)
C37A C34 S2A 106.1(6)
C33 C34 S2A 123.1(2)
C37A C34 S2B 9.5(7)
C33 C34 S2B 122.59(17)
S2A C34 S2B 114.3(2)
C37A C34 C37B 110.6(7)
C33 C34 C37B 118.6(4)
S2A C34 C37B 4.8(6)
S2B C34 C37B 118.7(4)
C6 Cu1 O1 179.14(7)
O3 Cu2 C38 176.53(7)
C1 O1 Cu1 122.03(14)
C33 O3 Cu2 122.63(13)
C6 N1 C9 125.85(12)
C6 N1 C7 113.16(12)
C9 N1 C7 120.98(12)
C6 N2 C21 123.65(12)
C6 N2 C8 113.59(12)
C21 N2 C8 122.74(12)
C38 N3 C41 124.77(13)
C38 N3 C39 113.68(13)
C41 N3 C39 121.34(13)
C38 N4 C53 125.13(13)
C38 N4 C40 113.05(13)
C53 N4 C40 120.42(12)
O1 C1 O2 129.7(2)
O1 C1 C2 113.41(18)
O2 C1 C2 116.9(2)
N1 C6 N2 107.93(12)
N1 C6 Cu1 130.26(11)
N2 C6 Cu1 121.79(10)
N1 C7 C8 102.26(12)
N1 C7 H7A 111.3
C8 C7 H7A 111.3
N1 C7 H7B 111.3
C8 C7 H7B 111.3
H7A C7 H7B 109.2
N2 C8 C7 102.34(12)
N2 C8 H8A 111.3
C7 C8 H8A 111.3
N2 C8 H8B 111.3
C7 C8 H8B 111.3
H8A C8 H8B 109.2
C14 C9 C10 122.56(15)
C14 C9 N1 118.19(15)
C10 C9 N1 119.23(15)
C11 C10 C9 117.36(19)
C11 C10 C15 120.15(19)
C9 C10 C15 122.40(15)
C12 C11 C10 121.1(2)
C12 C11 H11A 119.4
C10 C11 H11A 119.4
C11 C12 C13 120.8(2)
C11 C12 H12A 119.6
C13 C12 H12A 119.6
C12 C13 C14 121.1(2)
C12 C13 H13A 119.4
C14 C13 H13A 119.4
C13 C14 C9 116.98(19)
C13 C14 C18 120.62(19)
C9 C14 C18 122.35(16)
C16 C15 C10 110.73(18)
C16 C15 C17 108.75(18)
C10 C15 C17 113.95(19)
C16 C15 H15A 107.7
C10 C15 H15A 107.7
C17 C15 H15A 107.7
C15 C16 H16A 109.5
C15 C16 H16B 109.5
H16A C16 H16B 109.5
C15 C16 H16C 109.5
H16A C16 H16C 109.5
H16B C16 H16C 109.5
C15 C17 H17A 109.5
C15 C17 H17B 109.5
H17A C17 H17B 109.5
C15 C17 H17C 109.5
H17A C17 H17C 109.5
H17B C17 H17C 109.5
C14 C18 C20 114.1(2)
C14 C18 C19 110.1(2)
C20 C18 C19 109.7(2)
C14 C18 H18A 107.6
C20 C18 H18A 107.6
C19 C18 H18A 107.6
C18 C19 H19A 109.5
C18 C19 H19B 109.5
H19A C19 H19B 109.5
C18 C19 H19C 109.5
H19A C19 H19C 109.5
H19B C19 H19C 109.5
C18 C20 H20A 109.5
C18 C20 H20B 109.5
H20A C20 H20B 109.5
C18 C20 H20C 109.5
H20A C20 H20C 109.5
H20B C20 H20C 109.5
C26 C21 C22 122.53(15)
C26 C21 N2 118.52(14)
C22 C21 N2 118.95(15)
C23 C22 C21 117.31(18)
C23 C22 C27 119.95(17)
C21 C22 C27 122.73(16)
C24 C23 C22 120.74(19)
C24 C23 H23A 119.6
C22 C23 H23A 119.6
C25 C24 C23 121.11(18)
C25 C24 H24A 119.4
C23 C24 H24A 119.4
C24 C25 C26 120.9(2)
C24 C25 H25A 119.5
C26 C25 H25A 119.5
C21 C26 C25 117.36(18)
C21 C26 C30 121.95(15)
C25 C26 C30 120.60(18)
C22 C27 C29 111.1(2)
C22 C27 C28 110.78(19)
C29 C27 C28 111.36(19)
C22 C27 H27A 107.8
C29 C27 H27A 107.8
C28 C27 H27A 107.8
C27 C28 H28A 109.5
C27 C28 H28B 109.5
H28A C28 H28B 109.5
C27 C28 H28C 109.5
H28A C28 H28C 109.5
H28B C28 H28C 109.5
C27 C29 H29A 109.5
C27 C29 H29B 109.5
H29A C29 H29B 109.5
C27 C29 H29C 109.5
H29A C29 H29C 109.5
H29B C29 H29C 109.5
C26 C30 C32 112.76(19)
C26 C30 C31 110.37(19)
C32 C30 C31 110.9(2)
C26 C30 H30A 107.5
C32 C30 H30A 107.5
C31 C30 H30A 107.5
C30 C31 H31A 109.5
C30 C31 H31B 109.5
H31A C31 H31B 109.5
C30 C31 H31C 109.5
H31A C31 H31C 109.5
H31B C31 H31C 109.5
C30 C32 H32A 109.5
C30 C32 H32B 109.5
H32A C32 H32B 109.5
C30 C32 H32C 109.5
H32A C32 H32C 109.5
H32B C32 H32C 109.5
O4 C33 O3 127.15(18)
O4 C33 C34 118.51(17)
O3 C33 C34 114.34(16)
N3 C38 N4 107.83(13)
N3 C38 Cu2 122.93(11)
N4 C38 Cu2 129.16(12)
N3 C39 C40 102.84(13)
N3 C39 H39A 111.2
C40 C39 H39A 111.2
N3 C39 H39B 111.2
C40 C39 H39B 111.2
H39A C39 H39B 109.1
N4 C40 C39 102.31(13)
N4 C40 H40A 111.3
C39 C40 H40A 111.3
N4 C40 H40B 111.3
C39 C40 H40B 111.3
H40A C40 H40B 109.2
C46 C41 C42 122.49(17)
C46 C41 N3 118.59(16)
C42 C41 N3 118.91(17)
C43 C42 C41 117.2(2)
C43 C42 C47 120.4(2)
C41 C42 C47 122.44(18)
C44 C43 C42 120.8(2)
C44 C43 H43A 119.6
C42 C43 H43A 119.6
C45 C44 C43 120.5(2)
C45 C44 H44A 119.8
C43 C44 H44A 119.8
C44 C45 C46 121.7(3)
C44 C45 H45A 119.2
C46 C45 H45A 119.2
C45 C46 C41 117.3(2)
C45 C46 C50 120.0(2)
C41 C46 C50 122.72(16)
C42 C47 C49 112.2(3)
C42 C47 C48 110.9(3)
C49 C47 C48 110.3(3)
C42 C47 H47A 107.8
C49 C47 H47A 107.8
C48 C47 H47A 107.8
C47 C48 H48A 109.5
C47 C48 H48B 109.5
H48A C48 H48B 109.5
C47 C48 H48C 109.5
H48A C48 H48C 109.5
H48B C48 H48C 109.5
C47 C49 H49A 109.5
C47 C49 H49B 109.5
H49A C49 H49B 109.5
C47 C49 H49C 109.5
H49A C49 H49C 109.5
H49B C49 H49C 109.5
C46 C50 C51 109.7(2)
C46 C50 C52 111.5(3)
C51 C50 C52 114.1(3)
C46 C50 H50A 107.0
C51 C50 H50A 107.0
C52 C50 H50A 107.0
C50 C51 H51A 109.5
C50 C51 H51B 109.5
H51A C51 H51B 109.5
C50 C51 H51C 109.5
H51A C51 H51C 109.5
H51B C51 H51C 109.5
C50 C52 H52A 109.5
C50 C52 H52B 109.5
H52A C52 H52B 109.5
C50 C52 H52C 109.5
H52A C52 H52C 109.5
H52B C52 H52C 109.5
C54 C53 C58 122.57(15)
C54 C53 N4 118.72(14)
C58 C53 N4 118.64(14)
C55 C54 C53 117.24(16)
C55 C54 C59 120.00(16)
C53 C54 C59 122.75(15)
C56 C55 C54 121.33(18)
C56 C55 H55A 119.3
C54 C55 H55A 119.3
C57 C56 C55 120.13(17)
C57 C56 H56A 119.9
C55 C56 H56A 119.9
C56 C57 C58 121.25(18)
C56 C57 H57A 119.4
C58 C57 H57A 119.4
C57 C58 C53 117.44(16)
C57 C58 C62 121.12(16)
C53 C58 C62 121.38(15)
C54 C59 C61 111.27(17)
C54 C59 C60 111.23(17)
C61 C59 C60 111.14(18)
C54 C59 H59A 107.7
C61 C59 H59A 107.7
C60 C59 H59A 107.7
C59 C60 H60A 109.5
C59 C60 H60B 109.5
H60A C60 H60B 109.5
C59 C60 H60C 109.5
H60A C60 H60C 109.5
H60B C60 H60C 109.5
C59 C61 H61A 109.5
C59 C61 H61B 109.5
H61A C61 H61B 109.5
C59 C61 H61C 109.5
H61A C61 H61C 109.5
H61B C61 H61C 109.5
C63 C62 C64 110.08(18)
C63 C62 C58 114.14(16)
C64 C62 C58 109.94(17)
C63 C62 H62A 107.5
C64 C62 H62A 107.5
C58 C62 H62A 107.5
C62 C63 H63A 109.5
C62 C63 H63B 109.5
H63A C63 H63B 109.5
C62 C63 H63C 109.5
H63A C63 H63C 109.5
H63B C63 H63C 109.5
C62 C64 H64A 109.5
C62 C64 H64B 109.5
H64A C64 H64B 109.5
C62 C64 H64C 109.5
H64A C64 H64C 109.5
H64B C64 H64C 109.5

loop_
_geom_bond_atom_site_label_1
_geom_bond_atom_site_label_2
_geom_bond_distance
S1A C3A 1.644(11)
S1A C2 1.646(3)
C3A C4A 1.355(17)
C3A H3AA 0.9500
C4A C5A 1.15(2)
C4A H4AA 0.9500
C5A C2 1.80(2)
C5A H5A 0.9500
C5B C4B 1.51(2)
C5B C2 1.572(17)
C5B H5B 0.9500
C4B C3B 1.32(2)
C4B H4B 0.9500
C3B S1B 1.65(2)
C3B H3BA 0.9500
S1B C2 1.609(3)
S2A C34 1.607(4)
S2A C35A 1.622(15)
C35A C36A 1.29(3)
C35A H35A 0.9500
C36A C37A 1.31(2)
C36A H36A 0.9500
C37A C34 1.391(14)
C37A H37A 0.9500
C37B C36B 1.54(3)
C37B C34 1.701(7)
C37B H37B 0.9500
C36B C35B 1.54(3)
C36B H36B 0.9500
C35B S2B 1.73(2)
C35B H35B 0.9500
S2B C34 1.664(3)
C2 C1 1.530(3)
C34 C33 1.502(3)
Cu1 C6 1.8700(14)
Cu1 O1 1.8752(13)
Cu2 O3 1.8653(12)
Cu2 C38 1.8777(15)
O1 C1 1.183(3)
O2 C1 1.214(3)
O3 C33 1.251(2)
O4 C33 1.218(2)
N1 C6 1.3346(18)
N1 C9 1.4356(19)
N1 C7 1.4814(19)
N2 C6 1.3378(19)
N2 C21 1.4411(19)
N2 C8 1.4685(19)
N3 C38 1.334(2)
N3 C41 1.437(2)
N3 C39 1.466(2)
N4 C38 1.3418(19)
N4 C53 1.4376(19)
N4 C40 1.479(2)
C7 C8 1.523(2)
C7 H7A 0.9900
C7 H7B 0.9900
C8 H8A 0.9900
C8 H8B 0.9900
C9 C14 1.399(3)
C9 C10 1.399(2)
C10 C11 1.394(3)
C10 C15 1.519(3)
C11 C12 1.359(4)
C11 H11A 0.9500
C12 C13 1.376(4)
C12 H12A 0.9500
C13 C14 1.393(3)
C13 H13A 0.9500
C14 C18 1.512(3)
C15 C16 1.519(3)
C15 C17 1.527(3)
C15 H15A 1.0000
C16 H16A 0.9800
C16 H16B 0.9800
C16 H16C 0.9800
C17 H17A 0.9800
C17 H17B 0.9800
C17 H17C 0.9800
C18 C20 1.518(3)
C18 C19 1.538(4)
C18 H18A 1.0000
C19 H19A 0.9800
C19 H19B 0.9800
C19 H19C 0.9800
C20 H20A 0.9800
C20 H20B 0.9800
C20 H20C 0.9800
C21 C26 1.392(3)
C21 C22 1.399(2)
C22 C23 1.397(3)
C22 C27 1.507(3)
C23 C24 1.370(4)
C23 H23A 0.9500
C24 C25 1.362(3)
C24 H24A 0.9500
C25 C26 1.399(3)
C25 H25A 0.9500
C26 C30 1.517(3)
C27 C29 1.524(3)
C27 C28 1.531(3)
C27 H27A 1.0000
C28 H28A 0.9800
C28 H28B 0.9800
C28 H28C 0.9800
C29 H29A 0.9800
C29 H29B 0.9800
C29 H29C 0.9800
C30 C32 1.520(4)
C30 C31 1.521(3)
C30 H30A 1.0000
C31 H31A 0.9800
C31 H31B 0.9800
C31 H31C 0.9800
C32 H32A 0.9800
C32 H32B 0.9800
C32 H32C 0.9800
C39 C40 1.517(2)
C39 H39A 0.9900
C39 H39B 0.9900
C40 H40A 0.9900
C40 H40B 0.9900
C41 C46 1.392(3)
C41 C42 1.403(3)
C42 C43 1.399(3)
C42 C47 1.509(4)
C43 C44 1.373(4)
C43 H43A 0.9500
C44 C45 1.365(4)
C44 H44A 0.9500
C45 C46 1.388(3)
C45 H45A 0.9500
C46 C50 1.511(3)
C47 C49 1.519(4)
C47 C48 1.523(5)
C47 H47A 1.0000
C48 H48A 0.9800
C48 H48B 0.9800
C48 H48C 0.9800
C49 H49A 0.9800
C49 H49B 0.9800
C49 H49C 0.9800
C50 C51 1.513(4)
C50 C52 1.517(4)
C50 H50A 1.0000
C51 H51A 0.9800
C51 H51B 0.9800
C51 H51C 0.9800
C52 H52A 0.9800
C52 H52B 0.9800
C52 H52C 0.9800
C53 C54 1.398(2)
C53 C58 1.399(2)
C54 C55 1.393(3)
C54 C59 1.511(3)
C55 C56 1.380(3)
C55 H55A 0.9500
C56 C57 1.375(3)
C56 H56A 0.9500
C57 C58 1.392(2)
C57 H57A 0.9500
C58 C62 1.523(3)
C59 C61 1.523(3)
C59 C60 1.527(3)
C59 H59A 1.0000
C60 H60A 0.9800
C60 H60B 0.9800
C60 H60C 0.9800
C61 H61A 0.9800
C61 H61B 0.9800
C61 H61C 0.9800
C62 C63 1.516(3)
C62 C64 1.520(3)
C62 H62A 1.0000
C63 H63A 0.9800
C63 H63B 0.9800
C63 H63C 0.9800
C64 H64A 0.9800
C64 H64B 0.9800
C64 H64C 0.9800

loop_
_geom_torsion_atom_site_label_1
_geom_torsion_atom_site_label_2
_geom_torsion_atom_site_label_3
_geom_torsion_atom_site_label_4
_geom_torsion
C2 S1A C3A C4A -3.2(13)
S1A C3A C4A C5A 5(2)
C3A C4A C5A C2 -3.3(19)
C2 C5B C4B C3B -1.6(18)
C5B C4B C3B S1B -3(3)
C4B C3B S1B C2 5(2)
C34 S2A C35A C36A -0.2(19)
S2A C35A C36A C37A 3(3)
C35A C36A C37A C34 -5(3)
C34 C37B C36B C35B -8(3)
C37B C36B C35B S2B 6(3)
C36B C35B S2B C34 0(2)
C4B C5B C2 C1 178.4(9)
C4B C5B C2 S1B 5.4(13)
C4B C5B C2 S1A -69(8)
C4B C5B C2 C5A 3.3(13)
C3B S1B C2 C1 -178.5(7)
C3B S1B C2 C5B -5.5(9)
C3B S1B C2 S1A 0.4(7)
C3B S1B C2 C5A 3(3)
C3A S1A C2 C1 -179.5(5)
C3A S1A C2 C5B 110(8)
C3A S1A C2 S1B 1.6(5)
C3A S1A C2 C5A 1.0(7)
C4A C5A C2 C1 -178.1(9)
C4A C5A C2 C5B -4.1(15)
C4A C5A C2 S1B -176(4)
C4A C5A C2 S1A 1.3(14)
C36A C37A C34 C33 -179.0(16)
C36A C37A C34 S2A 4.7(19)
C36A C37A C34 S2B -146(6)
C36A C37A C34 C37B 3(2)
C35A S2A C34 C37A -2.4(10)
C35A S2A C34 C33 -179.1(6)
C35A S2A C34 S2B 2.6(7)
C35A S2A C34 C37B 159(7)
C35B S2B C34 C37A 27(5)
C35B S2B C34 C33 178.2(11)
C35B S2B C34 S2A -3.5(11)
C35B S2B C34 C37B -5.7(12)
C36B C37B C34 C37A 2.8(14)
C36B C37B C34 C33 -175.4(10)
C36B C37B C34 S2A -16(7)
C36B C37B C34 S2B 8.3(13)
C6 Cu1 O1 C1 -175(100)
C38 Cu2 O3 C33 121.9(11)
Cu1 O1 C1 O2 -6.2(4)
Cu1 O1 C1 C2 172.33(13)
C5B C2 C1 O1 -164.7(7)
S1B C2 C1 O1 7.9(3)
S1A C2 C1 O1 -170.84(19)
C5A C2 C1 O1 8.5(8)
C5B C2 C1 O2 14.0(7)
S1B C2 C1 O2 -173.4(2)
S1A C2 C1 O2 7.9(3)
C5A C2 C1 O2 -172.8(8)
C9 N1 C6 N2 177.19(14)
C7 N1 C6 N2 -1.49(18)
C9 N1 C6 Cu1 -1.2(2)
C7 N1 C6 Cu1 -179.86(12)
C21 N2 C6 N1 177.43(14)
C8 N2 C6 N1 -4.41(18)
C21 N2 C6 Cu1 -4.0(2)
C8 N2 C6 Cu1 174.13(11)
O1 Cu1 C6 N1 -6(5)
O1 Cu1 C6 N2 175(100)
C6 N1 C7 C8 6.24(18)
C9 N1 C7 C8 -172.52(14)
C6 N2 C8 C7 8.02(18)
C21 N2 C8 C7 -173.79(14)
N1 C7 C8 N2 -7.85(16)
C6 N1 C9 C14 -91.80(19)
C7 N1 C9 C14 86.79(19)
C6 N1 C9 C10 89.97(19)
C7 N1 C9 C10 -91.44(18)
C14 C9 C10 C11 0.6(3)
N1 C9 C10 C11 178.70(16)
C14 C9 C10 C15 177.15(16)
N1 C9 C10 C15 -4.7(2)
C9 C10 C11 C12 0.0(3)
C15 C10 C11 C12 -176.6(2)
C10 C11 C12 C13 -0.5(4)
C11 C12 C13 C14 0.3(4)
C12 C13 C14 C9 0.3(3)
C12 C13 C14 C18 177.7(2)
C10 C9 C14 C13 -0.7(3)
N1 C9 C14 C13 -178.86(17)
C10 C9 C14 C18 -178.13(17)
N1 C9 C14 C18 3.7(2)
C11 C10 C15 C16 82.3(2)
C9 C10 C15 C16 -94.2(2)
C11 C10 C15 C17 -40.7(3)
C9 C10 C15 C17 142.84(18)
C13 C14 C18 C20 44.0(3)
C9 C14 C18 C20 -138.6(2)
C13 C14 C18 C19 -79.8(3)
C9 C14 C18 C19 97.5(2)
C6 N2 C21 C26 -94.35(19)
C8 N2 C21 C26 87.65(19)
C6 N2 C21 C22 85.22(19)
C8 N2 C21 C22 -92.79(19)
C26 C21 C22 C23 0.0(3)
N2 C21 C22 C23 -179.57(16)
C26 C21 C22 C27 178.57(17)
N2 C21 C22 C27 -1.0(2)
C21 C22 C23 C24 0.3(3)
C27 C22 C23 C24 -178.3(2)
C22 C23 C24 C25 -0.1(4)
C23 C24 C25 C26 -0.4(4)
C22 C21 C26 C25 -0.5(3)
N2 C21 C26 C25 179.04(16)
C22 C21 C26 C30 -177.14(17)
N2 C21 C26 C30 2.4(2)
C24 C25 C26 C21 0.7(3)
C24 C25 C26 C30 177.4(2)
C23 C22 C27 C29 -62.9(3)
C21 C22 C27 C29 118.6(2)
C23 C22 C27 C28 61.4(3)
C21 C22 C27 C28 -117.1(2)
C21 C26 C30 C32 -135.4(2)
C25 C26 C30 C32 48.1(3)
C21 C26 C30 C31 99.9(2)
C25 C26 C30 C31 -76.6(3)
Cu2 O3 C33 O4 6.7(3)
Cu2 O3 C33 C34 -173.23(12)
C37A C34 C33 O4 -176.4(9)
S2A C34 C33 O4 -0.6(3)
S2B C34 C33 O4 177.5(2)
C37B C34 C33 O4 1.4(6)
C37A C34 C33 O3 3.6(9)
S2A C34 C33 O3 179.3(2)
S2B C34 C33 O3 -2.5(3)
C37B C34 C33 O3 -178.6(6)
C41 N3 C38 N4 175.05(15)
C39 N3 C38 N4 0.26(19)
C41 N3 C38 Cu2 -7.9(2)
C39 N3 C38 Cu2 177.32(12)
C53 N4 C38 N3 169.79(14)
C40 N4 C38 N3 3.35(19)
C53 N4 C38 Cu2 -7.0(2)
C40 N4 C38 Cu2 -173.46(12)
O3 Cu2 C38 N3 -128.7(11)
O3 Cu2 C38 N4 47.7(12)
C38 N3 C39 C40 -3.5(2)
C41 N3 C39 C40 -178.47(16)
C38 N4 C40 C39 -5.31(19)
C53 N4 C40 C39 -172.46(14)
N3 C39 C40 N4 4.86(18)
C38 N3 C41 C46 -91.2(2)
C39 N3 C41 C46 83.2(2)
C38 N3 C41 C42 89.9(2)
C39 N3 C41 C42 -95.7(2)
C46 C41 C42 C43 1.9(3)
N3 C41 C42 C43 -179.2(2)
C46 C41 C42 C47 -179.1(2)
N3 C41 C42 C47 -0.2(3)
C41 C42 C43 C44 -0.6(4)
C47 C42 C43 C44 -179.7(3)
C42 C43 C44 C45 -1.2(5)
C43 C44 C45 C46 1.9(5)
C44 C45 C46 C41 -0.7(4)
C44 C45 C46 C50 179.1(3)
C42 C41 C46 C45 -1.2(3)
N3 C41 C46 C45 179.87(19)
C42 C41 C46 C50 179.1(2)
N3 C41 C46 C50 0.2(3)
C43 C42 C47 C49 -52.7(4)
C41 C42 C47 C49 128.3(3)
C43 C42 C47 C48 71.1(3)
C41 C42 C47 C48 -107.9(3)
C45 C46 C50 C51 -69.2(4)
C41 C46 C50 C51 110.5(3)
C45 C46 C50 C52 58.3(3)
C41 C46 C50 C52 -122.0(3)
C38 N4 C53 C54 -78.2(2)
C40 N4 C53 C54 87.29(18)
C38 N4 C53 C58 104.57(18)
C40 N4 C53 C58 -89.92(18)
C58 C53 C54 C55 -2.3(2)
N4 C53 C54 C55 -179.44(14)
C58 C53 C54 C59 178.15(15)
N4 C53 C54 C59 1.1(2)
C53 C54 C55 C56 1.3(3)
C59 C54 C55 C56 -179.20(18)
C54 C55 C56 C57 0.5(3)
C55 C56 C57 C58 -1.3(3)
C56 C57 C58 C53 0.3(3)
C56 C57 C58 C62 -176.83(18)
C54 C53 C58 C57 1.6(2)
N4 C53 C58 C57 178.69(15)
C54 C53 C58 C62 178.68(15)
N4 C53 C58 C62 -4.2(2)
C55 C54 C59 C61 -62.5(2)
C53 C54 C59 C61 117.0(2)
C55 C54 C59 C60 62.0(2)
C53 C54 C59 C60 -118.5(2)
C57 C58 C62 C63 -35.9(2)
C53 C58 C62 C63 147.09(18)
C57 C58 C62 C64 88.3(2)
C53 C58 C62 C64 -88.7(2)
